data_7037953
loop_
_publ_author_name
'Z\"urner, Philipp'
'Schmidt, Horst'
'Bette, Sebastian'
'Wagler, J\"org'
'Frisch, Gero'

_publ_section_title
;
 Ionic liquid, glass or crystalline solid? Structures and thermal
 behaviour of (C4mim)2CuCl3.
;
_journal_issue 8
_journal_name_full 'Dalton transactions (Cambridge, England : 2003)'
_journal_page_first 3327
_journal_page_last 3333
_journal_paper_doi 10.1039/c5dt03772g
_journal_volume 45
_journal_year 2016
_chemical_formula_sum 'C16 H30 Cl3 Cu N4'
_chemical_formula_weight 448.33
_space_group_crystal_system monoclinic
_space_group_IT_number 5
_space_group_name_Hall 'C 2y'
_space_group_name_H-M_alt 'C 1 2 1'
_symmetry_space_group_name_Hall 'C 2y'
_symmetry_space_group_name_H-M 'C 1 2 1'
_atom_sites_solution_hydrogens geom
_audit_creation_method SHELXL-2014/7
_audit_update_record
;
2015-09-25 deposited with the CCDC.
2016-01-11 downloaded from the CCDC.
;
_cell_angle_alpha 90
_cell_angle_beta 110.11(3)
_cell_angle_gamma 90
_cell_formula_units_Z 4
_cell_length_a 12.983(4)
_cell_length_b 11.352(3)
_cell_length_c 15.982(5)
_cell_measurement_temperature 213(2)
_cell_volume 2211.9(12)
_computing_structure_refinement 'SHELXL-2014/7 (Sheldrick, 2014)'
_diffrn_ambient_temperature 213(2)
_diffrn_detector 'image plate (34 cm diameter)'
_diffrn_detector_area_resol_mean 6.67
_diffrn_detector_type STOE
_diffrn_measured_fraction_theta_full 0.994
_diffrn_measured_fraction_theta_max 0.990
_diffrn_measurement_details ' 70 frames, detector distance = 120 mm'
_diffrn_measurement_device '2-circle goniometer'
_diffrn_measurement_device_type 'STOE IPDS 2'
_diffrn_measurement_method 'rotation method'
_diffrn_radiation_collimation '0.5 mm diameter, monocapillary'
_diffrn_radiation_monochromator 'plane graphite'
_diffrn_radiation_polarisn_norm 0
_diffrn_radiation_type 'Mo K\a'
_diffrn_radiation_wavelength 0.71073
_diffrn_reflns_av_R_equivalents 0.0420
_diffrn_reflns_av_unetI/netI 0.0355
_diffrn_reflns_laue_measured_fraction_full 0.994
_diffrn_reflns_laue_measured_fraction_max 0.990
_diffrn_reflns_limit_h_max 16
_diffrn_reflns_limit_h_min -16
_diffrn_reflns_limit_k_max 12
_diffrn_reflns_limit_k_min -14
_diffrn_reflns_limit_l_max 19
_diffrn_reflns_limit_l_min -20
_diffrn_reflns_number 6529
_diffrn_reflns_point_group_measured_fraction_full 0.851
_diffrn_reflns_point_group_measured_fraction_max 0.837
_diffrn_reflns_theta_full 25.242
_diffrn_reflns_theta_max 26.730
_diffrn_reflns_theta_min 1.357
_diffrn_source 'sealed X-ray tube, 12 x 0.4 mm long-fine focus'
_diffrn_source_current 40
_diffrn_source_power 2.00
_diffrn_source_voltage 50
_exptl_absorpt_coefficient_mu 1.355
_exptl_absorpt_correction_T_max 0.7965
_exptl_absorpt_correction_T_min 0.7199
_exptl_absorpt_correction_type integration
_exptl_absorpt_process_details 'Coppens 1970'
_exptl_crystal_colour yellow
_exptl_crystal_density_diffrn 1.346
_exptl_crystal_description flaky
_exptl_crystal_F_000 936
_exptl_crystal_size_max 0.3
_exptl_crystal_size_mid 0.2
_exptl_crystal_size_min 0.1
_refine_diff_density_max 0.299
_refine_diff_density_min -0.341
_refine_diff_density_rms 0.062
_refine_ls_abs_structure_details
;
 Flack x determined using 890 quotients [(I+)-(I-)]/[(I+)+(I-)]
 (Parsons, Flack and Wagner, Acta Cryst. B69 (2013) 249-259).
;
_refine_ls_abs_structure_Flack -0.001(16)
_refine_ls_extinction_coef 0.0025(6)
_refine_ls_extinction_expression Fc^*^=kFc[1+0.001xFc^2^\l^3^/sin(2\q)]^-1/4^
_refine_ls_extinction_method 'SHELXL-2014/7 (Sheldrick 2014'
_refine_ls_goodness_of_fit_ref 1.142
_refine_ls_hydrogen_treatment constr
_refine_ls_matrix_type full
_refine_ls_number_parameters 280
_refine_ls_number_reflns 3932
_refine_ls_number_restraints 127
_refine_ls_restrained_S_all 1.146
_refine_ls_R_factor_all 0.0727
_refine_ls_R_factor_gt 0.0481
_refine_ls_shift/su_max 0.010
_refine_ls_shift/su_mean 0.001
_refine_ls_structure_factor_coef Fsqd
_refine_ls_weighting_details 'w=1/[\s^2^(Fo^2^)+(0.0411P)^2^+5.1850P] where P=(Fo^2^+2Fc^2^)/3'
_refine_ls_weighting_scheme calc
_refine_ls_wR_factor_gt 0.1096
_refine_ls_wR_factor_ref 0.1307
_reflns_Friedel_coverage 0.608
_reflns_friedel_fraction_full 0.692
_reflns_friedel_fraction_max 0.668
_reflns_number_gt 2931
_reflns_number_total 3932
_reflns_threshold_expression 'I > 2\s(I)'
_cod_data_source_file c5dt03772g2.cif
_cod_data_source_block cuclbmim_213k
_cod_depositor_comments 'Adding full bibliography for 7037952--7037954.cif.'
_cod_original_cell_volume 2212.1(12)
_cod_database_code 7037953
_shelx_shelxl_version_number 2014/7
_shelx_space_group_comment
;
The symmetry employed for this shelxl refinement is uniquely defined
by the following loop, which should always be used as a source of
symmetry information in preference to the above space-group names.
They are only intended as comments.
;

loop_
_space_group_symop_operation_xyz
'x, y, z'
'-x, y, -z'
'x+1/2, y+1/2, z'
'-x+1/2, y+1/2, -z'

loop_
_atom_site_label
_atom_site_type_symbol
_atom_site_fract_x
_atom_site_fract_y
_atom_site_fract_z
_atom_site_U_iso_or_equiv
_atom_site_adp_type
_atom_site_occupancy
_atom_site_site_symmetry_order
_atom_site_calc_flag
_atom_site_refinement_flags_posn
_atom_site_refinement_flags_adp
_atom_site_refinement_flags_occupancy
_atom_site_disorder_assembly
_atom_site_disorder_group
Cu1 Cu 0.25615(8) 0.3591(5) 0.25155(7) 0.0508(3) Uani 1 1 d . . . . .
Cl1 Cl 0.26490(19) 0.5541(5) 0.25335(14) 0.0624(6) Uani 1 1 d . . . . .
Cl2 Cl 0.38956(14) 0.2487(6) 0.34683(15) 0.0564(6) Uani 1 1 d . . . . .
Cl3 Cl 0.11701(14) 0.2565(5) 0.15477(13) 0.0511(6) Uani 1 1 d . . . . .
N1 N 0.2756(5) 0.5925(8) 0.5161(4) 0.0564(18) Uani 1 1 d . . . . .
N2 N 0.3866(5) 0.5163(8) 0.6365(4) 0.0500(16) Uani 1 1 d . . . . .
C1 C 0.3047(7) 0.5914(10) 0.6045(5) 0.060(2) Uani 1 1 d . . . . .
H1 H 0.2728 0.6359 0.6380 0.072 Uiso 1 1 calc R U . . .
C2 C 0.3419(7) 0.5167(9) 0.4921(6) 0.056(2) Uani 1 1 d . . . . .
H2 H 0.3396 0.5014 0.4343 0.068 Uiso 1 1 calc R U . . .
C3 C 0.4107(5) 0.4682(10) 0.5663(4) 0.0490(18) Uani 1 1 d . . . . .
H3 H 0.4647 0.4126 0.5700 0.059 Uiso 1 1 calc R U . . .
C4 C 0.1898(9) 0.6667(12) 0.4558(7) 0.089(4) Uani 1 1 d . . . . .
H4A H 0.1229 0.6564 0.4679 0.134 Uiso 1 1 calc R U . . .
H4B H 0.1783 0.6446 0.3952 0.134 Uiso 1 1 calc R U . . .
H4C H 0.2119 0.7477 0.4646 0.134 Uiso 1 1 calc R U . . .
C5 C 0.4414(6) 0.4877(7) 0.7312(5) 0.064(2) Uani 0.47(2) 1 d D U P A 1
H5A H 0.4438 0.5578 0.7664 0.077 Uiso 0.47(2) 1 calc R U P A 1
H5B H 0.5164 0.4644 0.7405 0.077 Uiso 0.47(2) 1 calc R U P A 1
C6 C 0.3852(18) 0.3897(17) 0.7640(11) 0.089(6) Uani 0.47(2) 1 d D U P A 1
H6A H 0.3814 0.3178 0.7303 0.106 Uiso 0.47(2) 1 calc R U P A 1
H6B H 0.3117 0.4124 0.7602 0.106 Uiso 0.47(2) 1 calc R U P A 1
C7 C 0.460(2) 0.375(2) 0.8604(12) 0.108(7) Uani 0.47(2) 1 d D U P A 1
H7A H 0.5354 0.3664 0.8642 0.129 Uiso 0.47(2) 1 calc R U P A 1
H7B H 0.4538 0.4423 0.8957 0.129 Uiso 0.47(2) 1 calc R U P A 1
C8 C 0.421(3) 0.267(2) 0.8922(16) 0.121(8) Uani 0.47(2) 1 d D U P A 1
H8A H 0.3439 0.2575 0.8616 0.181 Uiso 0.47(2) 1 calc R U P A 1
H8B H 0.4357 0.2730 0.9551 0.181 Uiso 0.47(2) 1 calc R U P A 1
H8C H 0.4594 0.1999 0.8805 0.181 Uiso 0.47(2) 1 calc R U P A 1
C5A C 0.4414(6) 0.4877(7) 0.7312(5) 0.064(2) Uani 0.53(2) 1 d D U P A 2
H5A1 H 0.4213 0.5451 0.7678 0.077 Uiso 0.53(2) 1 calc R U P A 2
H5A2 H 0.5203 0.4906 0.7457 0.077 Uiso 0.53(2) 1 calc R U P A 2
C6A C 0.4077(12) 0.3653(9) 0.7505(8) 0.065(4) Uani 0.53(2) 1 d D U P A 2
H6A1 H 0.4366 0.3086 0.7189 0.078 Uiso 0.53(2) 1 calc R U P A 2
H6A2 H 0.3284 0.3603 0.7259 0.078 Uiso 0.53(2) 1 calc R U P A 2
C7A C 0.4440(15) 0.328(2) 0.8478(8) 0.080(5) Uani 0.53(2) 1 d D U P A 2
H7A1 H 0.4415 0.2431 0.8502 0.096 Uiso 0.53(2) 1 calc R U P A 2
H7A2 H 0.5198 0.3519 0.8764 0.096 Uiso 0.53(2) 1 calc R U P A 2
C8A C 0.3792(13) 0.377(2) 0.8998(9) 0.089(6) Uani 0.53(2) 1 d D U P A 2
H8A1 H 0.3856 0.4609 0.9022 0.133 Uiso 0.53(2) 1 calc R U P A 2
H8A2 H 0.4064 0.3452 0.9592 0.133 Uiso 0.53(2) 1 calc R U P A 2
H8A3 H 0.3036 0.3550 0.8720 0.133 Uiso 0.53(2) 1 calc R U P A 2
N3 N 0.2337(5) 0.5864(8) 0.9876(4) 0.0520(17) Uani 1 1 d . . . . .
N4 N 0.1055(5) 0.5263(8) 0.8695(4) 0.0489(16) Uani 1 1 d . . . . .
C9 C 0.1909(6) 0.5971(9) 0.8989(5) 0.055(2) Uani 1 1 d . . . . .
H9 H 0.2171 0.6461 0.8640 0.066 Uiso 1 1 calc R U . . .
C10 C 0.1723(7) 0.5068(9) 1.0131(6) 0.057(2) Uani 1 1 d . . . . .
H10 H 0.1835 0.4834 1.0713 0.069 Uiso 1 1 calc R U . . .
C11 C 0.0933(6) 0.4676(11) 0.9405(4) 0.0528(19) Uani 1 1 d . . . . .
H11 H 0.0403 0.4114 0.9384 0.063 Uiso 1 1 calc R U . . .
C12 C 0.3300(8) 0.6481(11) 1.0458(6) 0.078(3) Uani 1 1 d . . . . .
H12A H 0.3857 0.5919 1.0759 0.118 Uiso 1 1 calc R U . . .
H12B H 0.3104 0.6930 1.0890 0.118 Uiso 1 1 calc R U . . .
H12C H 0.3573 0.7001 1.0110 0.118 Uiso 1 1 calc R U . . .
C13 C 0.0380(7) 0.5080(8) 0.7753(5) 0.067(2) Uani 0.652(18) 1 d D U P B 1
H13A H 0.0494 0.5728 0.7399 0.081 Uiso 0.652(18) 1 calc R U P B 1
H13B H -0.0389 0.5070 0.7693 0.081 Uiso 0.652(18) 1 calc R U P B 1
C14 C 0.0675(10) 0.3927(9) 0.7408(7) 0.068(4) Uani 0.652(18) 1 d D U P B 1
H14A H 0.0572 0.3279 0.7767 0.082 Uiso 0.652(18) 1 calc R U P B 1
H14B H 0.1441 0.3941 0.7458 0.082 Uiso 0.652(18) 1 calc R U P B 1
C15 C -0.0037(14) 0.3738(16) 0.6441(8) 0.087(4) Uani 0.652(18) 1 d D U P B 1
H15A H -0.0792 0.3619 0.6403 0.105 Uiso 0.652(18) 1 calc R U P B 1
H15B H -0.0011 0.4434 0.6098 0.105 Uiso 0.652(18) 1 calc R U P B 1
C16 C 0.0338(16) 0.2707(15) 0.6061(12) 0.104(6) Uani 0.652(18) 1 d D U P B 1
H16A H 0.1031 0.2881 0.5997 0.156 Uiso 0.652(18) 1 calc R U P B 1
H16B H -0.0192 0.2525 0.5487 0.156 Uiso 0.652(18) 1 calc R U P B 1
H16C H 0.0419 0.2043 0.6450 0.156 Uiso 0.652(18) 1 calc R U P B 1
C13A C 0.0380(7) 0.5080(8) 0.7753(5) 0.067(2) Uani 0.348(18) 1 d D U P B 2
H13C H 0.0231 0.5831 0.7445 0.081 Uiso 0.348(18) 1 calc R U P B 2
H13D H -0.0314 0.4723 0.7712 0.081 Uiso 0.348(18) 1 calc R U P B 2
C14A C 0.0993(18) 0.428(2) 0.7322(11) 0.079(6) Uani 0.348(18) 1 d D U P B 2
H14C H 0.1105 0.3528 0.7629 0.095 Uiso 0.348(18) 1 calc R U P B 2
H14D H 0.1712 0.4620 0.7425 0.095 Uiso 0.348(18) 1 calc R U P B 2
C15A C 0.0467(18) 0.404(3) 0.6330(12) 0.094(7) Uani 0.348(18) 1 d D U P B 2
H15C H 0.0488 0.4757 0.6001 0.112 Uiso 0.348(18) 1 calc R U P B 2
H15D H 0.0881 0.3441 0.6153 0.112 Uiso 0.348(18) 1 calc R U P B 2
C16A C -0.0681(19) 0.365(4) 0.611(2) 0.100(8) Uani 0.348(18) 1 d D U P B 2
H16D H -0.0728 0.2822 0.5992 0.150 Uiso 0.348(18) 1 calc R U P B 2
H16E H -0.1136 0.4064 0.5585 0.150 Uiso 0.348(18) 1 calc R U P B 2
H16F H -0.0927 0.3821 0.6596 0.150 Uiso 0.348(18) 1 calc R U P B 2

loop_
_atom_site_aniso_label
_atom_site_aniso_U_11
_atom_site_aniso_U_22
_atom_site_aniso_U_33
_atom_site_aniso_U_23
_atom_site_aniso_U_13
_atom_site_aniso_U_12
Cu1 0.0535(6) 0.0569(7) 0.0480(5) -0.0007(6) 0.0251(4) -0.0019(8)
Cl1 0.0824(15) 0.0522(12) 0.0496(10) 0.0003(13) 0.0190(10) -0.0051(16)
Cl2 0.0394(9) 0.0544(16) 0.0677(13) 0.0028(10) 0.0086(8) -0.0069(8)
Cl3 0.0401(9) 0.0520(14) 0.0559(11) -0.0044(9) 0.0099(8) 0.0050(8)
N1 0.057(4) 0.057(5) 0.052(4) 0.009(3) 0.015(3) 0.023(3)
N2 0.052(3) 0.056(4) 0.040(3) 0.000(3) 0.012(3) 0.015(3)
C1 0.064(5) 0.068(7) 0.046(4) 0.000(4) 0.015(4) 0.023(4)
C2 0.059(5) 0.061(6) 0.049(4) -0.003(4) 0.019(4) 0.016(4)
C3 0.053(4) 0.052(5) 0.045(3) -0.003(4) 0.022(3) 0.013(4)
C4 0.086(7) 0.090(9) 0.072(7) 0.017(6) 0.001(5) 0.038(6)
C5 0.059(4) 0.088(7) 0.035(3) -0.003(4) 0.005(3) 0.023(4)
C6 0.090(10) 0.129(11) 0.042(8) 0.004(8) 0.016(7) -0.008(9)
C7 0.135(13) 0.131(14) 0.041(8) -0.001(9) 0.009(9) -0.022(12)
C8 0.161(16) 0.128(17) 0.052(10) 0.001(10) 0.010(11) -0.019(14)
C5A 0.059(4) 0.088(7) 0.035(3) -0.003(4) 0.005(3) 0.023(4)
C6A 0.052(6) 0.112(9) 0.036(6) 0.007(7) 0.023(5) 0.014(7)
C7A 0.073(8) 0.129(12) 0.035(7) 0.009(7) 0.016(6) 0.014(8)
C8A 0.083(9) 0.148(15) 0.034(6) 0.001(9) 0.017(6) 0.027(10)
N3 0.056(4) 0.053(5) 0.045(3) 0.003(3) 0.015(3) -0.018(3)
N4 0.051(3) 0.055(5) 0.041(3) 0.004(3) 0.015(3) -0.015(3)
C9 0.056(4) 0.065(6) 0.042(4) 0.005(4) 0.016(3) -0.019(4)
C10 0.069(5) 0.057(6) 0.049(4) 0.000(4) 0.024(4) -0.016(4)
C11 0.054(4) 0.062(6) 0.043(3) 0.002(4) 0.018(3) -0.010(4)
C12 0.074(6) 0.086(8) 0.062(6) -0.012(5) 0.006(5) -0.041(5)
C13 0.055(4) 0.090(6) 0.049(4) 0.006(4) 0.008(3) -0.016(4)
C14 0.053(6) 0.102(9) 0.051(6) -0.002(6) 0.019(5) -0.013(6)
C15 0.086(9) 0.113(10) 0.053(6) -0.009(7) 0.011(6) -0.010(8)
C16 0.110(11) 0.117(13) 0.074(9) -0.006(8) 0.018(8) 0.000(9)
C13A 0.055(4) 0.090(6) 0.049(4) 0.006(4) 0.008(3) -0.016(4)
C14A 0.078(10) 0.100(12) 0.057(9) -0.001(9) 0.020(8) -0.014(9)
C15A 0.088(12) 0.118(15) 0.073(10) -0.020(11) 0.025(10) -0.020(11)
C16A 0.091(13) 0.135(18) 0.080(13) -0.026(14) 0.036(10) -0.021(14)

loop_
_atom_type_symbol
_atom_type_description
_atom_type_scat_dispersion_real
_atom_type_scat_dispersion_imag
_atom_type_scat_source
Cu Cu 0.3201 1.2651 'International Tables Vol C Tables 4.2.6.8 and 6.1.1.4'
Cl Cl 0.1484 0.1585 'International Tables Vol C Tables 4.2.6.8 and 6.1.1.4'
C C 0.0033 0.0016 'International Tables Vol C Tables 4.2.6.8 and 6.1.1.4'
N N 0.0061 0.0033 'International Tables Vol C Tables 4.2.6.8 and 6.1.1.4'
H H 0.0000 0.0000 'International Tables Vol C Tables 4.2.6.8 and 6.1.1.4'

loop_
_geom_angle_atom_site_label_1
_geom_angle_atom_site_label_2
_geom_angle_atom_site_label_3
_geom_angle
Cl1 Cu1 Cl2 121.52(10)
Cl1 Cu1 Cl3 123.37(10)
Cl2 Cu1 Cl3 115.1(3)
C1 N1 C2 108.5(7)
C1 N1 C4 125.3(8)
C2 N1 C4 126.1(8)
C1 N2 C3 108.7(6)
C1 N2 C5A 125.5(7)
C3 N2 C5A 125.8(6)
C1 N2 C5 125.5(7)
C3 N2 C5 125.8(6)
N2 C1 N1 108.2(7)
C3 C2 N1 107.7(7)
C2 C3 N2 106.9(7)
N2 C5 C6 113.5(9)
C5 C6 C7 102.6(13)
C8 C7 C6 105.6(16)
N2 C5A C6A 109.9(8)
C5A C6A C7A 116.8(14)
C8A C7A C6A 116.0(14)
C9 N3 C10 107.8(6)
C9 N3 C12 125.8(7)
C10 N3 C12 126.4(7)
C9 N4 C11 108.8(6)
C9 N4 C13A 125.6(7)
C11 N4 C13A 125.5(6)
C9 N4 C13 125.6(7)
C11 N4 C13 125.5(6)
N4 C9 N3 108.3(7)
C11 C10 N3 108.5(7)
C10 C11 N4 106.6(7)
N4 C13 C14 110.9(8)
C13 C14 C15 110.5(10)
C16 C15 C14 111.1(13)
N4 C13A C14A 109.1(9)
C13A C14A C15A 117.4(18)
C16A C15A C14A 111(2)

loop_
_geom_bond_atom_site_label_1
_geom_bond_atom_site_label_2
_geom_bond_distance
Cu1 Cl1 2.216(3)
Cu1 Cl2 2.253(2)
Cu1 Cl3 2.257(2)
N1 C1 1.332(11)
N1 C2 1.362(10)
N1 C4 1.463(10)
N2 C1 1.321(10)
N2 C3 1.376(9)
N2 C5A 1.471(9)
N2 C5 1.471(9)
C2 C3 1.334(11)
C5 C6 1.519(7)
C6 C7 1.520(7)
C7 C8 1.477(14)
C5A C6A 1.520(7)
C6A C7A 1.520(7)
C7A C8A 1.477(14)
N3 C9 1.339(10)
N3 C10 1.356(10)
N3 C12 1.456(10)
N4 C9 1.319(9)
N4 C11 1.371(9)
N4 C13A 1.473(10)
N4 C13 1.473(10)
C10 C11 1.334(11)
C13 C14 1.520(7)
C14 C15 1.520(7)
C15 C16 1.477(14)
C13A C14A 1.520(7)
C14A C15A 1.520(7)
C15A C16A 1.477(14)
